data_2241265
loop_
_publ_author_name
'Makon ma Houga, No\'e'
'Capet, Fr\'ed\'eric'
'Nenwa, Justin'
'Bebga, Gouet'
'Foulon, Michel'

_publ_section_title
;
 Crystal structure of tris[4-(dimethylamino)pyridinium]
 tris(oxalato-\k^2^<i>O</i>,<i>O</i>')chromate(III) tetrahydrate
;
_journal_coeditor_code WM5230
_journal_issue 11
_journal_name_full 'Acta Crystallographica Section E'
_journal_page_first 1408
_journal_page_last 1410
_journal_paper_doi 10.1107/S2056989015020113
_journal_volume 71
_journal_year 2015
_chemical_formula_iupac '(C7 H11 N2)3 [Cr (C3 O4)3], 4H2 O'
_chemical_formula_moiety '3(C7 H11 N2 +), C6 Cr O12 3-, 4(H2 O)'
_chemical_formula_sum 'C27 H41 Cr N6 O16'
_chemical_formula_weight 757.66
_chemical_name_systematic
;
Tris[4-(dimethylamino)pyridinium]
tris(oxalato-\k^2^<i>O</i>,<i>O</i>')chromate(III) tetrahydrate
;
_space_group_crystal_system monoclinic
_space_group_IT_number 15
_space_group_name_Hall '-C 2yc'
_space_group_name_H-M_alt 'C 1 2/c 1'
_symmetry_space_group_name_Hall '-C 2yc'
_symmetry_space_group_name_H-M 'C 1 2/c 1'
_atom_sites_solution_hydrogens mixed
_atom_sites_solution_primary direct
_atom_sites_solution_secondary difmap
_audit_creation_method
;
Olex2 1.2
(compiled 2015.01.19 svn.r3143 for OlexSys, GUI svn.r4992)
;
_cell_angle_alpha 90
_cell_angle_beta 98.8030(10)
_cell_angle_gamma 90
_cell_formula_units_Z 4
_cell_length_a 19.1141(5)
_cell_length_b 16.7537(4)
_cell_length_c 11.0053(2)
_cell_measurement_reflns_used 9987
_cell_measurement_temperature 296(2)
_cell_measurement_theta_max 27.82
_cell_measurement_theta_min 2.35
_cell_volume 3482.73(14)
_computing_cell_refinement
;
APEX2 (Bruker, 2014)
;
_computing_data_collection
;
SAINT (Bruker, 2014)
;
_computing_data_reduction
;
SAINT (Bruker, 2014)
;
_computing_molecular_graphics
;
<i>OLEX2</i> (Dolomanov <i>et al.</i>,  2009)
;
_computing_publication_material
;
<i>OLEX2</i> (Dolomanov <i>et al.</i>,  2009), publCIF (Westrip,
2010) and PLATON (Spek,
2009)
;
_computing_structure_refinement
;
SHELXL2014 (Sheldrick, 2015)
;
_computing_structure_solution
;
SHELXS97 (Sheldrick, 2008)
;
_diffrn_ambient_temperature 296.15
_diffrn_measured_fraction_theta_full 0.999
_diffrn_measured_fraction_theta_max 0.997
_diffrn_measurement_device_type 'Bruker APEXII CCD'
_diffrn_measurement_method '\f and \w scans'
_diffrn_radiation_type MoK\a
_diffrn_radiation_wavelength 0.71073
_diffrn_reflns_av_R_equivalents 0.0379
_diffrn_reflns_limit_h_max 27
_diffrn_reflns_limit_h_min -27
_diffrn_reflns_limit_k_max 23
_diffrn_reflns_limit_k_min -23
_diffrn_reflns_limit_l_max 15
_diffrn_reflns_limit_l_min -15
_diffrn_reflns_number 56955
_diffrn_reflns_theta_full 26.000
_diffrn_reflns_theta_max 30.509
_diffrn_reflns_theta_min 2.601
_diffrn_standards_number 0
_exptl_absorpt_coefficient_mu 0.408
_exptl_absorpt_correction_T_max 0.7461
_exptl_absorpt_correction_T_min 0.7078
_exptl_absorpt_correction_type multi-scan
_exptl_absorpt_process_details
;
(<i>SADABS</i>; Krause <i>et al.</i>, 2015)
;
_exptl_crystal_colour violet
_exptl_crystal_density_diffrn 1.445
_exptl_crystal_description prism
_exptl_crystal_F_000 1588
_exptl_crystal_size_max 0.58
_exptl_crystal_size_mid 0.21
_exptl_crystal_size_min 0.14
_refine_diff_density_max 0.233
_refine_diff_density_min -0.419
_refine_ls_extinction_method none
_refine_ls_goodness_of_fit_ref 1.027
_refine_ls_hydrogen_treatment mixed
_refine_ls_matrix_type full
_refine_ls_number_parameters 249
_refine_ls_number_reflns 5322
_refine_ls_number_restraints 6
_refine_ls_restrained_S_all 1.027
_refine_ls_R_factor_all 0.0605
_refine_ls_R_factor_gt 0.0380
_refine_ls_shift/su_max 0.001
_refine_ls_shift/su_mean 0.000
_refine_ls_structure_factor_coef Fsqd
_refine_ls_weighting_details 'w=1/[\s^2^(Fo^2^)+(0.0560P)^2^+1.5540P] where P=(Fo^2^+2Fc^2^)/3'
_refine_ls_weighting_scheme calc
_refine_ls_wR_factor_gt 0.1039
_refine_ls_wR_factor_ref 0.1200
_reflns_number_gt 3757
_reflns_number_total 5322
_reflns_threshold_expression 'I > 2\s(I)'
_cod_data_source_file wm5230sup1.cif
_cod_data_source_block I
_cod_database_code 2241265
_shelx_space_group_comment
;
The symmetry employed for this Nasr refinement is uniquely defined
by the following loop, which should always be used as a source of
symmetry information in preference to the above space-group names.
They are only intended as comments.
;
_shelx_estimated_absorpt_t_min 0.798
_shelx_estimated_absorpt_t_max 0.945

loop_
_space_group_symop_operation_xyz
'x, y, z'
'-x, y, -z+1/2'
'x+1/2, y+1/2, z'
'-x+1/2, y+1/2, -z+1/2'
'-x, -y, -z'
'x, -y, z-1/2'
'-x+1/2, -y+1/2, -z'
'x+1/2, -y+1/2, z-1/2'

loop_
_atom_site_type_symbol
_atom_site_label
_atom_site_fract_x
_atom_site_fract_y
_atom_site_fract_z
_atom_site_U_iso_or_equiv
_atom_site_adp_type
_atom_site_calc_flag
_atom_site_occupancy
Cr Cr1 0.5000 0.25122(2) 0.2500 0.04246(11) Uani d 1
O O2 0.44865(6) 0.33279(7) 0.32829(9) 0.0502(3) Uani d 1
O O1 0.41659(6) 0.25871(7) 0.12056(10) 0.0521(3) Uani d 1
O O5 0.45866(6) 0.16208(7) 0.33354(10) 0.0522(3) Uani d 1
O O7W 0.82663(8) 0.36686(8) 0.49953(15) 0.0698(4) Uani d 1
O O6 0.45686(8) 0.02935(8) 0.34038(13) 0.0695(4) Uani d 1
O O3 0.35256(8) 0.40942(8) 0.29279(12) 0.0714(4) Uani d 1
N N2 0.28924(8) 0.40160(8) 0.65828(12) 0.0507(3) Uani d 1
O O8W 0.87475(9) 0.52183(8) 0.53015(16) 0.0762(4) Uani d 1
N N1 0.33363(7) 0.16521(9) 0.60672(13) 0.0499(3) Uani d 1
O O4 0.31735(7) 0.32756(9) 0.06984(14) 0.0767(4) Uani d 1
N N3 0.5000 0.87873(15) 0.2500 0.0615(5) Uani d 1
C C6 0.30440(7) 0.32468(9) 0.64377(12) 0.0405(3) Uani d 1
N N4 0.5000 0.63400(15) 0.2500 0.0730(7) Uani d 1
C C1 0.39125(9) 0.35760(9) 0.26335(14) 0.0475(3) Uani d 1
C C7 0.34073(8) 0.29953(10) 0.54716(12) 0.0442(3) Uani d 1
H H7 0.3556 0.3370 0.4943 0.053 Uiso calc 1
C C2 0.37147(9) 0.31285(10) 0.13931(15) 0.0496(4) Uani d 1
C C5 0.28590(9) 0.26379(10) 0.72219(14) 0.0483(4) Uani d 1
H H5 0.2636 0.2770 0.7888 0.058 Uiso calc 1
C C3 0.47543(8) 0.09271(10) 0.30033(14) 0.0486(4) Uani d 1
C C4 0.30043(9) 0.18699(11) 0.70089(14) 0.0521(4) Uani d 1
H H4 0.2872 0.1478 0.7527 0.063 Uiso calc 1
C C12 0.5000 0.71391(15) 0.2500 0.0505(5) Uani d 1
C C8 0.35377(8) 0.22127(10) 0.53192(14) 0.0476(3) Uani d 1
H H8 0.3773 0.2057 0.4679 0.057 Uiso calc 1
C C10 0.30788(12) 0.46256(11) 0.57456(17) 0.0626(5) Uani d 1
H H10A 0.3583 0.4633 0.5769 0.094 Uiso calc 1
H H10B 0.2924 0.5138 0.5991 0.094 Uiso calc 1
H H10C 0.2853 0.4508 0.4925 0.094 Uiso calc 1
C C13 0.47586(10) 0.75888(12) 0.34435(16) 0.0563(4) Uani d 1
H H13 0.4593 0.7330 0.4091 0.068 Uiso calc 1
C C14 0.47685(9) 0.83913(12) 0.34033(17) 0.0608(4) Uani d 1
H H14 0.4608 0.8678 0.4030 0.073 Uiso calc 1
C C9 0.25007(13) 0.42746(13) 0.75514(19) 0.0741(6) Uani d 1
H H9A 0.2037 0.4041 0.7419 0.111 Uiso calc 1
H H9B 0.2460 0.4846 0.7537 0.111 Uiso calc 1
H H9C 0.2748 0.4108 0.8336 0.111 Uiso calc 1
C C11 0.47408(17) 0.58935(16) 0.3474(3) 0.1074(10) Uani d 1
H H11A 0.5028 0.6012 0.4247 0.161 Uiso calc 1
H H11B 0.4764 0.5332 0.3310 0.161 Uiso calc 1
H H11C 0.4259 0.6041 0.3509 0.161 Uiso calc 1
H H3 0.5000 0.934(2) 0.2500 0.091(11) Uiso d 1
H H7WA 0.7843(7) 0.3544(19) 0.481(3) 0.136 Uiso d 1
H H8WA 0.8595(16) 0.4767(9) 0.528(3) 0.136 Uiso d 1
H H8WB 0.8988(14) 0.5268(17) 0.475(2) 0.136 Uiso d 1
H H7WB 0.8432(14) 0.3280(13) 0.540(3) 0.136 Uiso d 1
H H1 0.3406(11) 0.1122(13) 0.5955(18) 0.068(6) Uiso d 1

loop_
_atom_site_aniso_label
_atom_site_aniso_U_11
_atom_site_aniso_U_22
_atom_site_aniso_U_33
_atom_site_aniso_U_12
_atom_site_aniso_U_13
_atom_site_aniso_U_23
Cr1 0.04232(19) 0.0513(2) 0.03681(16) 0.000 0.01578(13) 0.000
O2 0.0557(6) 0.0565(7) 0.0411(5) 0.0033(5) 0.0164(5) -0.0054(4)
O1 0.0505(6) 0.0617(7) 0.0445(6) -0.0005(5) 0.0087(5) -0.0094(5)
O5 0.0572(7) 0.0538(6) 0.0530(6) -0.0008(5) 0.0318(5) -0.0011(5)
O7W 0.0775(9) 0.0497(7) 0.0849(10) -0.0032(7) 0.0211(8) -0.0005(7)
O6 0.0851(9) 0.0556(7) 0.0795(9) -0.0022(7) 0.0499(8) 0.0054(6)
O3 0.0916(10) 0.0639(8) 0.0653(8) 0.0297(7) 0.0330(7) 0.0100(6)
N2 0.0646(8) 0.0478(7) 0.0431(6) -0.0014(6) 0.0191(6) -0.0055(5)
O8W 0.0914(11) 0.0531(8) 0.0954(11) -0.0067(7) 0.0501(9) -0.0132(7)
N1 0.0509(7) 0.0481(8) 0.0498(7) 0.0025(6) 0.0041(6) -0.0044(6)
O4 0.0598(8) 0.0853(10) 0.0794(9) 0.0068(7) -0.0076(7) 0.0037(8)
N3 0.0568(12) 0.0558(13) 0.0701(14) 0.000 0.0036(10) 0.000
C6 0.0399(7) 0.0492(8) 0.0323(6) -0.0036(6) 0.0057(5) -0.0039(5)
N4 0.0845(17) 0.0570(13) 0.0703(14) 0.000 -0.0111(12) 0.000
C1 0.0565(9) 0.0447(8) 0.0467(8) 0.0018(7) 0.0250(7) 0.0078(6)
C7 0.0462(8) 0.0530(8) 0.0351(6) -0.0040(6) 0.0123(6) -0.0008(6)
C2 0.0469(8) 0.0526(9) 0.0512(8) -0.0051(7) 0.0132(7) 0.0065(7)
C5 0.0542(9) 0.0568(9) 0.0363(7) -0.0040(7) 0.0150(6) -0.0003(6)
C3 0.0462(8) 0.0569(9) 0.0469(8) -0.0014(7) 0.0205(6) 0.0010(7)
C4 0.0598(10) 0.0540(9) 0.0431(8) -0.0056(7) 0.0098(7) 0.0052(7)
C12 0.0461(12) 0.0573(14) 0.0448(11) 0.000 -0.0033(9) 0.000
C8 0.0435(8) 0.0603(9) 0.0401(7) 0.0017(7) 0.0097(6) -0.0075(6)
C10 0.0877(14) 0.0462(9) 0.0567(10) -0.0061(9) 0.0197(9) -0.0016(7)
C13 0.0509(9) 0.0763(13) 0.0430(8) -0.0002(8) 0.0113(7) 0.0062(7)
C14 0.0546(10) 0.0712(12) 0.0572(10) 0.0095(9) 0.0107(8) -0.0094(8)
C9 0.1006(16) 0.0638(12) 0.0665(11) 0.0046(11) 0.0406(11) -0.0154(9)
C11 0.127(2) 0.0759(16) 0.108(2) -0.0233(15) -0.0179(17) 0.0327(14)

loop_
_atom_type_symbol
_atom_type_description
_atom_type_scat_dispersion_real
_atom_type_scat_dispersion_imag
_atom_type_scat_source
C C 0.0033 0.0016 'International Tables Vol C Tables 4.2.6.8 and 6.1.1.4'
H H 0.0000 0.0000 'International Tables Vol C Tables 4.2.6.8 and 6.1.1.4'
Cr Cr 0.3209 0.6236 'International Tables Vol C Tables 4.2.6.8 and 6.1.1.4'
N N 0.0061 0.0033 'International Tables Vol C Tables 4.2.6.8 and 6.1.1.4'
O O 0.0106 0.0060 'International Tables Vol C Tables 4.2.6.8 and 6.1.1.4'

loop_
_geom_angle_atom_site_label_1
_geom_angle_atom_site_label_2
_geom_angle_atom_site_label_3
_geom_angle_site_symmetry_1
_geom_angle_site_symmetry_3
_geom_angle
O2 Cr1 O2 2_655 . 91.45(7)
O2 Cr1 O1 . . 82.48(5)
O2 Cr1 O1 . 2_655 92.41(5)
O2 Cr1 O1 2_655 . 92.41(5)
O2 Cr1 O1 2_655 2_655 82.47(5)
O2 Cr1 O5 . 2_655 173.35(5)
O2 Cr1 O5 . . 93.41(5)
O2 Cr1 O5 2_655 . 173.35(5)
O2 Cr1 O5 2_655 2_655 93.41(5)
O1 Cr1 O1 . 2_655 172.70(7)
O1 Cr1 O5 . 2_655 92.78(5)
O1 Cr1 O5 2_655 . 92.79(5)
O1 Cr1 O5 . . 92.72(5)
O1 Cr1 O5 2_655 2_655 92.72(5)
O5 Cr1 O5 2_655 . 82.11(6)
C1 O2 Cr1 . . 115.12(10)
C2 O1 Cr1 . . 114.55(10)
C3 O5 Cr1 . . 114.77(9)
H7WA O7W H7WB . . 102(2)
C6 N2 C10 . . 121.50(13)
C6 N2 C9 . . 121.25(15)
C10 N2 C9 . . 117.18(15)
H8WA O8W H8WB . . 108(2)
C4 N1 H1 . . 117.7(13)
C8 N1 C4 . . 119.70(15)
C8 N1 H1 . . 122.5(13)
C14 N3 C14 . 2_655 120.0(3)
C14 N3 H3 2_655 . 120.02(13)
C14 N3 H3 . . 120.01(13)
N2 C6 C7 . . 121.05(14)
N2 C6 C5 . . 122.92(13)
C5 C6 C7 . . 116.04(14)
C12 N4 C11 . 2_655 120.94(15)
C12 N4 C11 . . 120.93(15)
C11 N4 C11 2_655 . 118.1(3)
O2 C1 C2 . . 113.93(13)
O3 C1 O2 . . 125.85(16)
O3 C1 C2 . . 120.19(15)
C6 C7 H7 . . 119.9
C8 C7 C6 . . 120.14(14)
C8 C7 H7 . . 119.9
O1 C2 C1 . . 113.67(13)
O4 C2 O1 . . 124.63(17)
O4 C2 C1 . . 121.68(16)
C6 C5 H5 . . 119.8
C4 C5 C6 . . 120.39(15)
C4 C5 H5 . . 119.8
O5 C3 C3 . 2_655 114.17(8)
O6 C3 O5 . . 126.08(14)
O6 C3 C3 . 2_655 119.75(9)
N1 C4 H4 . . 119.1
C5 C4 N1 . . 121.88(15)
C5 C4 H4 . . 119.1
N4 C12 C13 . . 122.15(11)
N4 C12 C13 . 2_655 122.15(11)
C13 C12 C13 . 2_655 115.7(2)
N1 C8 C7 . . 121.82(14)
N1 C8 H8 . . 119.1
C7 C8 H8 . . 119.1
N2 C10 H10A . . 109.5
N2 C10 H10B . . 109.5
N2 C10 H10C . . 109.5
H10A C10 H10B . . 109.5
H10A C10 H10C . . 109.5
H10B C10 H10C . . 109.5
C12 C13 H13 . . 120.0
C14 C13 C12 . . 119.98(17)
C14 C13 H13 . . 120.0
N3 C14 C13 . . 122.18(19)
N3 C14 H14 . . 118.9
C13 C14 H14 . . 118.9
N2 C9 H9A . . 109.5
N2 C9 H9B . . 109.5
N2 C9 H9C . . 109.5
H9A C9 H9B . . 109.5
H9A C9 H9C . . 109.5
H9B C9 H9C . . 109.5
N4 C11 H11A . . 109.5
N4 C11 H11B . . 109.5
N4 C11 H11C . . 109.5
H11A C11 H11B . . 109.5
H11A C11 H11C . . 109.5
H11B C11 H11C . . 109.5

loop_
_geom_bond_atom_site_label_1
_geom_bond_atom_site_label_2
_geom_bond_site_symmetry_2
_geom_bond_distance
Cr1 O2 2_655 1.9577(11)
Cr1 O2 . 1.9577(11)
Cr1 O1 2_655 1.9728(12)
Cr1 O1 . 1.9728(12)
Cr1 O5 2_655 1.9804(11)
Cr1 O5 . 1.9804(11)
O2 C1 . 1.2834(19)
O1 C2 . 1.290(2)
O5 C3 . 1.274(2)
O7W H7WA . 0.830(10)
O7W H7WB . 0.822(10)
O6 C3 . 1.223(2)
O3 C1 . 1.2162(19)
N2 C6 . 1.336(2)
N2 C10 . 1.456(2)
N2 C9 . 1.459(2)
O8W H8WA . 0.810(10)
O8W H8WB . 0.818(10)
N1 C4 . 1.346(2)
N1 C8 . 1.343(2)
N1 H1 . 0.91(2)
O4 C2 . 1.214(2)
N3 C14 2_655 1.326(2)
N3 C14 . 1.326(2)
N3 H3 . 0.92(4)
C6 C7 . 1.4200(19)
C6 C5 . 1.416(2)
N4 C12 . 1.339(3)
N4 C11 . 1.455(3)
N4 C11 2_655 1.455(3)
C1 C2 . 1.553(2)
C7 H7 . 0.9300
C7 C8 . 1.350(2)
C5 H5 . 0.9300
C5 C4 . 1.344(2)
C3 C3 2_655 1.558(3)
C4 H4 . 0.9300
C12 C13 2_655 1.416(2)
C12 C13 . 1.416(2)
C8 H8 . 0.9300
C10 H10A . 0.9600
C10 H10B . 0.9600
C10 H10C . 0.9600
C13 H13 . 0.9300
C13 C14 . 1.345(3)
C14 H14 . 0.9300
C9 H9A . 0.9600
C9 H9B . 0.9600
C9 H9C . 0.9600
C11 H11A . 0.9600
C11 H11B . 0.9600
C11 H11C . 0.9600

loop_
_geom_hbond_atom_site_label_D
_geom_hbond_atom_site_label_H
_geom_hbond_atom_site_label_A
_geom_hbond_site_symmetry_A
_geom_hbond_distance_DH
_geom_hbond_distance_HA
_geom_hbond_distance_DA
_geom_hbond_angle_DHA
N1 H1 O8W 3_445 0.91(2) 1.84(2) 2.702(2) 157.8(19)
N3 H3 O6 2_665 0.92(4) 2.12(3) 2.879(3) 139.2(6)
N3 H3 O6 1_565 0.92(4) 2.12(3) 2.879(3) 139.2(6)
O7W H7WA O4 2_655 0.830(10) 1.990(10) 2.819(2) 178(3)
O7W H7WB O1 8_556 0.822(10) 2.119(13) 2.9079(19) 161(3)
O8W H8WA O7W . 0.810(10) 1.953(11) 2.7578(19) 172(3)
O8W H8WB O6 3 0.818(10) 1.985(10) 2.8007(19) 175(3)

loop_
_geom_torsion_atom_site_label_1
_geom_torsion_atom_site_label_2
_geom_torsion_atom_site_label_3
_geom_torsion_atom_site_label_4
_geom_torsion_site_symmetry_1
_geom_torsion_site_symmetry_4
_geom_torsion
Cr1 O2 C1 O3 . . -177.75(14)
Cr1 O2 C1 C2 . . 4.37(16)
Cr1 O1 C2 O4 . . 178.94(14)
Cr1 O1 C2 C1 . . -2.76(16)
Cr1 O5 C3 O6 . . 179.09(15)
Cr1 O5 C3 C3 . 2_655 -0.6(2)
O2 C1 C2 O1 . . -1.05(19)
O2 C1 C2 O4 . . 177.30(15)
O3 C1 C2 O1 . . -179.06(15)
O3 C1 C2 O4 . . -0.7(2)
N2 C6 C7 C8 . . -178.10(14)
N2 C6 C5 C4 . . 177.81(15)
C6 C7 C8 N1 . . -0.4(2)
C6 C5 C4 N1 . . 1.0(3)
N4 C12 C13 C14 . . -179.98(12)
C7 C6 C5 C4 . . -2.3(2)
C5 C6 C7 C8 . . 2.0(2)
C4 N1 C8 C7 . . -1.0(2)
C12 C13 C14 N3 . . -0.1(3)
C8 N1 C4 C5 . . 0.7(2)
C10 N2 C6 C7 . . 1.3(2)
C10 N2 C6 C5 . . -178.85(16)
C13 C12 C13 C14 2_655 . 0.02(12)
C14 N3 C14 C13 2_655 . 0.03(13)
C9 N2 C6 C7 . . 178.16(16)
C9 N2 C6 C5 . . -2.0(3)
C11 N4 C12 C13 2_655 . -179.27(16)
C11 N4 C12 C13 2_655 2_655 0.74(16)
C11 N4 C12 C13 . 2_655 -179.26(16)
C11 N4 C12 C13 . . 0.74(16)

_cod_database_fobs_code 2241265
